data_9015097
loop_
_publ_author_name
'Kohatsu, I.'
'Wuensch, B. J.'

_publ_section_title
;
 The crystal structure of nuffieldite, Pb2Cu(Pb,Bi)Bi2S7
;
_journal_name_full 'Zeitschrift fur Kristallographie'
_journal_page_first 343
_journal_page_last 365
_journal_volume 138
_journal_year 1973
_chemical_compound_source 'Alice Arm, British Columbia, Canada'
_chemical_formula_sum 'Bi2.5 Cu Pb2.5 S7'
_chemical_name_mineral Nuffieldite
_space_group_IT_number 53
_symmetry_space_group_name_Hall '-P 2ab 2ab'
_symmetry_space_group_name_H-M 'P b m n'
_cell_angle_alpha 90
_cell_angle_beta 90
_cell_angle_gamma 90
_cell_length_a 14.387
_cell_length_b 21.011
_cell_length_c 4.046
_cell_formula_units_Z 8
_cell_volume 1223.046
_database_code_amcsd 0017790
_exptl_crystal_density_diffrn 14.429
_cod_original_formula_sum 'Pb2.5 Bi2.5 Cu S7'
_cod_database_code 9015097

loop_
_space_group_symop_operation_xyz
x,y,z
1/2+x,1/2+y,-z
1/2-x,1/2-y,z
x,-y,z
-x,y,-z
1/2-x,1/2+y,z
1/2+x,1/2-y,-z
-x,-y,-z

loop_
_atom_site_label
_atom_site_fract_x
_atom_site_fract_y
_atom_site_fract_z
_atom_site_occupancy
_atom_site_U_iso_or_equiv
PbM1 0.15990 0.19290 0.25000 0.50000 0.01140
BiM1 0.15990 0.19290 0.25000 0.50000 0.01140
PbM2 0.39360 0.33470 0.25000 1.00000 0.01115
PbM3 0.63190 0.02110 0.25000 1.00000 0.02584
BiM4 0.60750 0.47240 0.25000 1.00000 0.01444
BiM5 0.95790 0.34310 0.25000 1.00000 0.01254
Cu 0.66910 0.17220 0.25000 1.00000 0.01140
S1 0.54170 0.23990 0.25000 1.00000 0.04559
S2 0.01690 0.11170 0.25000 1.00000 0.01773
S3 0.47180 0.06760 0.25000 1.00000 0.00013
S4 0.80260 0.22760 0.25000 1.00000 0.00253
S5 0.14380 0.37240 0.25000 1.00000 0.01140
S6 0.74170 0.38830 0.25000 1.00000 0.03166
S7 0.31900 0.46870 0.25000 1.00000 0.00633

loop_
_cod_related_entry_id
_cod_related_entry_database
_cod_related_entry_code
1 AMCSD 0017790
